data_1576278
loop_
_publ_author_name
'Kamin, Ashlyn A.'
'Schuster, Nathaniel J.'
'Xie, Haomiao'
'Le, Phuong H.'
'Snook, Kathleen M.'
'Krajewski, Sebastian'
'Kaminsky, Werner'
'Farha, Omar K.'
'Jasti, Ramesh'
'Xiao, Dianne J.'

_publ_section_title
;
 Permanently porous cycloparaphenylene nanohoops <i>via</i> supramolecular
 engineering.
;
_journal_name_full 'Chemical science'
_journal_paper_doi 10.1039/d5sc07685d
_journal_year 2025
_chemical_formula_moiety 'C80 H64 O8, 6(C5 H9 N O)'
_chemical_formula_sum 'C110 H118 N6 O14'
_chemical_formula_weight 1748.1
_chemical_name_systematic 8MeO-12CPP
_space_group_IT_number 14
_space_group_name_Hall '-P 2ybc'
_space_group_name_H-M_alt 'P 1 21/c 1'
_symmetry_cell_setting monoclinic
_symmetry_Int_Tables_number 14
_symmetry_space_group_name_Hall '-P 2ybc'
_symmetry_space_group_name_H-M 'P 1 21/c 1'
_atom_sites_solution_hydrogens mixed
_atom_sites_solution_primary dual
_atom_sites_solution_secondary difmap
_audit_conform_dict_location ftp://ftp.iucr.org/pub/cif_core.dic
_audit_conform_dict_name cif_core.dic
_audit_conform_dict_version 2.4.5
_audit_creation_date 2024-05-08T13:33:39-00:00
_audit_creation_method 'WinGX routine CIF_UPDATE'
_audit_update_record
;
2025-09-02 deposited with the CCDC.	2025-11-14 downloaded from the CCDC.
;
_cell_angle_alpha 90
_cell_angle_beta 96.783(3)
_cell_angle_gamma 90
_cell_formula_units_Z 2
_cell_length_a 17.8090(10)
_cell_length_b 12.7959(7)
_cell_length_c 20.4515(11)
_cell_measurement_reflns_used 9900
_cell_measurement_temperature 100(2)
_cell_measurement_theta_max 24.48
_cell_measurement_theta_min 2.56
_cell_measurement_wavelength 0.71073
_cell_volume 4627.9(4)
_computing_cell_refinement 'SAINT V8.34A integration software'
_computing_data_collection 'Bruker APEX2 software'
_computing_data_reduction 'SORTAV (Blessing, 1995)'
_computing_molecular_graphics 'ORTEP-3 for Windows (Farrugia, 2012)'
_computing_publication_material 'WinGX publication routines (Farrugia, 2012)'
_computing_structure_refinement 'SHELXL-2019/2 (Sheldrick, 2019)'
_computing_structure_solution 'SHELXS-2013 (Sheldrick, 2008)'
_diffrn_ambient_temperature 100(2)
_diffrn_detector 'APEX-II CCD'
_diffrn_measured_fraction_theta_full 0.998
_diffrn_measured_fraction_theta_max 0.998
_diffrn_measurement_device '\k-geometry diffractometer'
_diffrn_measurement_device_type 'Bruker APEX-II'
_diffrn_measurement_method '\f or \w oscillation scans'
_diffrn_orient_matrix_UB_11 -0.034804
_diffrn_orient_matrix_UB_12 0.042619
_diffrn_orient_matrix_UB_13 0.024245
_diffrn_orient_matrix_UB_21 -0.044204
_diffrn_orient_matrix_UB_22 -0.025749
_diffrn_orient_matrix_UB_23 -0.030442
_diffrn_orient_matrix_UB_31 -0.005729
_diffrn_orient_matrix_UB_32 -0.060238
_diffrn_orient_matrix_UB_33 0.030166
_diffrn_radiation_monochromator graphite
_diffrn_radiation_probe x-ray
_diffrn_radiation_type MoK\a
_diffrn_radiation_wavelength 0.71073
_diffrn_reflns_av_R_equivalents 0.0386
_diffrn_reflns_av_unetI/netI 0.0281
_diffrn_reflns_Laue_measured_fraction_full 0.998
_diffrn_reflns_Laue_measured_fraction_max 0.998
_diffrn_reflns_limit_h_max 21
_diffrn_reflns_limit_h_min -21
_diffrn_reflns_limit_k_max 15
_diffrn_reflns_limit_k_min -15
_diffrn_reflns_limit_l_max 24
_diffrn_reflns_limit_l_min -24
_diffrn_reflns_number 32905
_diffrn_reflns_point_group_measured_fraction_full 0.998
_diffrn_reflns_point_group_measured_fraction_max 0.998
_diffrn_reflns_theta_full 25.242
_diffrn_reflns_theta_max 25.35
_diffrn_reflns_theta_min 1.151
_diffrn_source 'sealed x-ray tube'
_diffrn_standards_number 0
_exptl_absorpt_coefficient_mu 0.083
_exptl_absorpt_correction_T_max 0.914
_exptl_absorpt_correction_T_min 0.88
_exptl_absorpt_correction_type multi-scan
_exptl_absorpt_process_details
;
        SADABS-2012/1 - Bruker AXS area detector scaling and absorption correcti
;
_exptl_crystal_colour colourless
_exptl_crystal_density_diffrn 1.254
_exptl_crystal_density_method 'not measured'
_exptl_crystal_description plate
_exptl_crystal_F_000 1864
_exptl_crystal_size_max 0.33
_exptl_crystal_size_mid 0.17
_exptl_crystal_size_min 0.03
_refine_diff_density_max 0.508
_refine_diff_density_min -0.551
_refine_diff_density_rms 0.08
_refine_ls_extinction_method none
_refine_ls_goodness_of_fit_ref 1.044
_refine_ls_hydrogen_treatment constr
_refine_ls_matrix_type full
_refine_ls_number_constraints 0
_refine_ls_number_parameters 847
_refine_ls_number_reflns 8469
_refine_ls_number_restraints 1273
_refine_ls_restrained_S_all 1.029
_refine_ls_R_factor_all 0.1022
_refine_ls_R_factor_gt 0.0752
_refine_ls_shift/su_max 0.002
_refine_ls_shift/su_mean 0
_refine_ls_structure_factor_coef Fsqd
_refine_ls_weighting_details 'w=1/[\s^2^(Fo^2^)+(0.1480P)^2^+4.4900P] where P=(Fo^2^+2Fc^2^)/3'
_refine_ls_weighting_scheme calc
_refine_ls_wR_factor_gt 0.2176
_refine_ls_wR_factor_ref 0.2469
_reflns_Friedel_coverage 0
_reflns_number_gt 6122
_reflns_number_total 8469
_reflns_threshold_expression 'I > 2\s(I)'
_cod_data_source_file d5sc07685d2.cif
_cod_data_source_block 8MeO-12CPP
_cod_original_sg_symbol_H-M 'P 21/c'
_cod_database_code 1576278
_shelx_estimated_absorpt_t_min 0.973
_shelx_estimated_absorpt_t_max 0.998
_shelx_shelxl_version_number 2019/3

loop_
_symmetry_equiv_pos_as_xyz
'x, y, z'
'-x, y+1/2, -z+1/2'
'-x, -y, -z'
'x, -y-1/2, z-1/2'

loop_
_atom_site_label
_atom_site_type_symbol
_atom_site_fract_x
_atom_site_fract_y
_atom_site_fract_z
_atom_site_U_iso_or_equiv
_atom_site_adp_type
_atom_site_occupancy
_atom_site_site_symmetry_order
_atom_site_calc_flag
_atom_site_refinement_flags_posn
_atom_site_refinement_flags_adp
_atom_site_refinement_flags_occupancy
_atom_site_disorder_assembly
_atom_site_disorder_group
O1 O 0.74310(12) 0.09949(18) 0.47517(11) 0.0418(6) Uani 1 1 d . . . . .
O2 O 0.66218(12) 0.21897(18) 0.38263(10) 0.0407(5) Uani 1 1 d . . . . .
O3 O 0.46364(10) 0.24455(15) 0.52264(9) 0.0310(5) Uani 1 1 d . . . . .
O4 O 0.54051(11) 0.11363(14) 0.60974(9) 0.0286(4) Uani 1 1 d . . . . .
C1 C 0.7489(2) 0.0298(4) 0.42275(19) 0.0627(11) Uani 1 1 d . . . . .
H1A H 0.752378 0.069512 0.382233 0.094 Uiso 1 1 calc R U . . .
H1B H 0.704166 -0.015269 0.416914 0.094 Uiso 1 1 calc R U . . .
H1C H 0.794344 -0.013303 0.432609 0.094 Uiso 1 1 calc R U . . .
C2 C 0.7142(2) 0.3043(3) 0.39077(19) 0.0575(10) Uani 1 1 d . . . . .
H2A H 0.742938 0.307599 0.352831 0.086 Uiso 1 1 calc R U . . .
H2B H 0.74899 0.294072 0.431069 0.086 Uiso 1 1 calc R U . . .
H2C H 0.686213 0.369691 0.393986 0.086 Uiso 1 1 calc R U . . .
C3 C 0.39964(19) 0.2258(3) 0.47559(19) 0.0540(10) Uani 1 1 d . . . . .
H3A H 0.404404 0.266327 0.435631 0.081 Uiso 1 1 calc R U . . .
H3B H 0.353597 0.246944 0.494014 0.081 Uiso 1 1 calc R U . . .
H3C H 0.396814 0.151205 0.464716 0.081 Uiso 1 1 calc R U . . .
C4 C 0.4897(2) 0.0290(3) 0.60232(17) 0.0507(9) Uani 1 1 d . . . . .
H4A H 0.447528 0.046062 0.568803 0.076 Uiso 1 1 calc R U . . .
H4B H 0.470293 0.015117 0.644361 0.076 Uiso 1 1 calc R U . . .
H4C H 0.515945 -0.033203 0.588635 0.076 Uiso 1 1 calc R U . . .
C5 C 0.67073(16) 0.1281(2) 0.48435(14) 0.0315(6) Uani 1 1 d . . . . .
C6 C 0.63063(17) 0.1928(2) 0.43910(14) 0.0321(7) Uani 1 1 d . . . . .
C7 C 0.56160(16) 0.2368(2) 0.45048(14) 0.0301(6) Uani 1 1 d . . . . .
C8 C 0.53109(15) 0.2056(2) 0.50721(14) 0.0272(6) Uani 1 1 d . . . . .
C9 C 0.57121(15) 0.1390(2) 0.55268(13) 0.0255(6) Uani 1 1 d . . . . .
C10 C 0.64295(16) 0.1020(2) 0.54363(14) 0.0281(6) Uani 1 1 d . . . . .
C11 C 0.69585(15) 0.0538(2) 0.59703(14) 0.0288(6) Uani 1 1 d . . . . .
C12 C 0.70517(16) 0.1007(2) 0.65911(14) 0.0284(6) Uani 1 1 d . . . . .
H12 H 0.667995 0.148115 0.67087 0.034 Uiso 1 1 calc R U . . .
C13 C 0.76771(16) 0.0790(2) 0.70364(15) 0.0312(6) Uani 1 1 d . . . . .
H13 H 0.77206 0.110319 0.746029 0.037 Uiso 1 1 calc R U . . .
C14 C 0.82432(16) 0.0124(2) 0.68779(14) 0.0308(6) Uani 1 1 d . . . . .
C15 C 0.81035(16) -0.0443(2) 0.62913(15) 0.0327(7) Uani 1 1 d . . . . .
H15 H 0.844808 -0.097381 0.619722 0.039 Uiso 1 1 calc R U . . .
C16 C 0.74725(16) -0.0246(2) 0.58454(14) 0.0311(6) Uani 1 1 d . . . . .
H16 H 0.738726 -0.064414 0.545174 0.037 Uiso 1 1 calc R U . . .
C17 C 0.53528(16) 0.3281(2) 0.40877(14) 0.0302(6) Uani 1 1 d . . . . .
C18 C 0.52362(17) 0.3227(2) 0.34019(14) 0.0328(7) Uani 1 1 d . . . . .
H18 H 0.514009 0.257043 0.319201 0.039 Uiso 1 1 calc R U . . .
C19 C 0.52590(16) 0.4116(2) 0.30267(14) 0.0318(6) Uani 1 1 d . . . . .
H19 H 0.517724 0.406269 0.256038 0.038 Uiso 1 1 calc R U . . .
C20 C 0.54001(15) 0.5098(2) 0.33175(14) 0.0295(6) Uani 1 1 d . . . . .
C21 C 0.54194(16) 0.5158(2) 0.40022(14) 0.0325(7) Uani 1 1 d . . . . .
H21 H 0.544724 0.582301 0.421078 0.039 Uiso 1 1 calc R U . . .
C22 C 0.53988(17) 0.4269(2) 0.43776(15) 0.0331(7) Uani 1 1 d . . . . .
H22 H 0.541605 0.432906 0.484215 0.04 Uiso 1 1 calc R U . . .
C23 C 0.56709(15) 0.5985(2) 0.29453(14) 0.0273(6) Uani 1 1 d . . . . .
C24 C 0.60766(16) 0.5785(2) 0.24166(15) 0.0316(6) Uani 1 1 d . . . . .
H24 H 0.604424 0.511282 0.221735 0.038 Uiso 1 1 calc R U . . .
C25 C 0.65251(16) 0.6541(2) 0.21753(15) 0.0332(7) Uani 1 1 d . . . . .
H25 H 0.679465 0.637906 0.181416 0.04 Uiso 1 1 calc R U . . .
C26 C 0.65883(15) 0.7533(2) 0.24519(14) 0.0308(6) Uani 1 1 d . . . . .
C27 C 0.61076(15) 0.7769(2) 0.29272(14) 0.0309(6) Uani 1 1 d . . . . .
H27 H 0.609092 0.846463 0.308643 0.037 Uiso 1 1 calc R U . . .
C28 C 0.56596(16) 0.7022(2) 0.31697(14) 0.0302(6) Uani 1 1 d . . . . .
H28 H 0.533991 0.720798 0.349142 0.036 Uiso 1 1 calc R U . . .
C29 C 0.72217(16) 0.8227(2) 0.23218(15) 0.0334(7) Uani 1 1 d . . . . .
C30 C 0.76095(16) 0.8121(2) 0.17689(16) 0.0361(7) Uani 1 1 d . . . . .
H30 H 0.739215 0.771611 0.140573 0.043 Uiso 1 1 calc R U . . .
C31 C 0.83023(17) 0.8595(3) 0.17402(16) 0.0381(7) Uani 1 1 d . . . . .
H31 H 0.855451 0.850438 0.136003 0.046 Uiso 1 1 calc R U . . .
C32 C 0.86357(16) 0.9202(2) 0.22582(16) 0.0348(7) Uani 1 1 d . . . . .
C33 C 0.82173(18) 0.9387(2) 0.27802(18) 0.0423(8) Uani 1 1 d . . . . .
H33 H 0.840807 0.985745 0.311921 0.051 Uiso 1 1 calc R U . . .
C34 C 0.75342(19) 0.8904(2) 0.28148(18) 0.0427(8) Uani 1 1 d . . . . .
H34 H 0.726862 0.903424 0.318301 0.051 Uiso 1 1 calc R U . . .
C35 C 0.94438(17) 0.9520(2) 0.23292(16) 0.0360(7) Uani 1 1 d . . . . .
C36 C 0.99823(17) 0.8792(2) 0.22002(16) 0.0382(7) Uani 1 1 d . . . . .
H36 H 0.98284 0.81762 0.196172 0.046 Uiso 1 1 calc R U . . .
C37 C 1.07426(17) 0.8947(2) 0.24130(16) 0.0369(7) Uani 1 1 d . . . . .
H37 H 1.109993 0.84281 0.232794 0.044 Uiso 1 1 calc R U . . .
C38 C 1.09892(16) 0.9851(2) 0.27489(15) 0.0335(7) Uani 1 1 d . . . . .
C39 C 1.04569(17) 1.0631(2) 0.28064(17) 0.0390(7) Uani 1 1 d . . . . .
H39 H 1.06189 1.129016 0.298454 0.047 Uiso 1 1 calc R U . . .
C40 C 0.96962(17) 1.0465(2) 0.26090(17) 0.0398(7) Uani 1 1 d . . . . .
H40 H 0.934222 1.10037 0.266536 0.048 Uiso 1 1 calc R U . . .
O5 O 0.8012(4) 0.3159(6) 0.7625(3) 0.0376(13) Uani 0.717(13) 1 d D U P A 1
N1 N 0.7066(4) 0.3698(6) 0.6841(3) 0.0496(14) Uani 0.717(13) 1 d D U P A 1
C41 C 0.7770(4) 0.3384(5) 0.7045(3) 0.0407(14) Uani 0.717(13) 1 d D U P A 1
C42 C 0.8217(4) 0.3339(5) 0.6466(3) 0.0482(16) Uani 0.717(13) 1 d D U P A 1
H42A H 0.86104 0.388856 0.649812 0.058 Uiso 0.717(13) 1 calc R U P A 1
H42B H 0.846131 0.264819 0.643787 0.058 Uiso 0.717(13) 1 calc R U P A 1
C43 C 0.7636(5) 0.3521(7) 0.5881(3) 0.069(2) Uani 0.717(13) 1 d D U P A 1
H43A H 0.78233 0.404131 0.558079 0.083 Uiso 0.717(13) 1 calc R U P A 1
H43B H 0.752708 0.286108 0.563504 0.083 Uiso 0.717(13) 1 calc R U P A 1
C44 C 0.6940(5) 0.3915(6) 0.6142(3) 0.0551(19) Uani 0.717(13) 1 d D U P A 1
H44A H 0.687576 0.46747 0.606119 0.066 Uiso 0.717(13) 1 calc R U P A 1
H44B H 0.64851 0.354584 0.59342 0.066 Uiso 0.717(13) 1 calc R U P A 1
C45 C 0.6495(6) 0.3795(11) 0.7261(5) 0.055(2) Uani 0.717(13) 1 d D U P A 1
H45A H 0.630185 0.451277 0.724166 0.083 Uiso 0.717(13) 1 d R U P A 1
H45B H 0.670485 0.36303 0.771442 0.083 Uiso 0.717(13) 1 d R U P A 1
H45C H 0.608178 0.331015 0.711936 0.083 Uiso 0.717(13) 1 d R U P A 1
O15 O 0.7927(13) 0.3120(18) 0.7486(9) 0.079(7) Uani 0.283(13) 1 d D U P A 2
N11 N 0.6866(10) 0.3776(14) 0.6874(8) 0.058(3) Uani 0.283(13) 1 d D U P A 2
C141 C 0.7577(10) 0.3445(11) 0.6959(8) 0.055(4) Uani 0.283(13) 1 d D U P A 2
C142 C 0.7900(10) 0.3519(14) 0.6327(8) 0.063(3) Uani 0.283(13) 1 d D U P A 2
H14A H 0.80289 0.281554 0.617134 0.076 Uiso 0.283(13) 1 calc R U P A 2
H14B H 0.836368 0.395243 0.637647 0.076 Uiso 0.283(13) 1 calc R U P A 2
C143 C 0.7300(11) 0.402(2) 0.5849(7) 0.078(4) Uani 0.283(13) 1 d D U P A 2
H14C H 0.746486 0.47144 0.571537 0.094 Uiso 0.283(13) 1 calc R U P A 2
H14D H 0.71903 0.357673 0.545097 0.094 Uiso 0.283(13) 1 calc R U P A 2
C144 C 0.6613(10) 0.4106(17) 0.6205(9) 0.067(4) Uani 0.283(13) 1 d D U P A 2
H14E H 0.642703 0.483612 0.619766 0.08 Uiso 0.283(13) 1 calc R U P A 2
H14F H 0.620168 0.364817 0.600182 0.08 Uiso 0.283(13) 1 calc R U P A 2
C145 C 0.6394(14) 0.381(3) 0.7386(12) 0.061(6) Uani 0.283(13) 1 d D U P A 2
H14G H 0.665105 0.344413 0.777131 0.092 Uiso 0.283(13) 1 d R U P A 2
H14H H 0.591271 0.345634 0.724298 0.092 Uiso 0.283(13) 1 d R U P A 2
H14I H 0.629696 0.453308 0.750175 0.092 Uiso 0.283(13) 1 d R U P A 2
O6 O 0.8859(3) 0.5222(6) 0.5196(3) 0.118(2) Uani 0.743(3) 1 d D U P B 1
N2 N 0.8787(3) 0.5908(5) 0.4170(3) 0.0876(16) Uani 0.743(3) 1 d D U P B 1
C46 C 0.8503(3) 0.5687(7) 0.4721(3) 0.0873(18) Uani 0.743(3) 1 d D U P B 1
C47 C 0.7748(4) 0.6184(8) 0.4736(4) 0.099(2) Uani 0.743(3) 1 d D U P B 1
H47A H 0.777148 0.675076 0.506673 0.119 Uiso 0.743(3) 1 calc R U P B 1
H47B H 0.7366 0.566317 0.483589 0.119 Uiso 0.743(3) 1 calc R U P B 1
C48 C 0.7568(4) 0.6606(8) 0.4054(4) 0.103(2) Uani 0.743(3) 1 d D U P B 1
H48A H 0.715156 0.620036 0.381112 0.124 Uiso 0.743(3) 1 calc R U P B 1
H48B H 0.740831 0.734534 0.407108 0.124 Uiso 0.743(3) 1 calc R U P B 1
C49 C 0.8261(4) 0.6520(7) 0.3720(4) 0.096(2) Uani 0.743(3) 1 d D U P B 1
H49A H 0.815102 0.616142 0.329074 0.115 Uiso 0.743(3) 1 calc R U P B 1
H49B H 0.847186 0.722054 0.364624 0.115 Uiso 0.743(3) 1 calc R U P B 1
C50 C 0.9551(4) 0.5748(7) 0.4056(4) 0.098(2) Uani 0.743(3) 1 d D U P B 1
H50A H 0.98199 0.536162 0.442577 0.147 Uiso 0.743(3) 1 d R U P B 1
H50B H 0.979454 0.642726 0.401416 0.147 Uiso 0.743(3) 1 d R U P B 1
H50C H 0.956364 0.534812 0.364899 0.147 Uiso 0.743(3) 1 d R U P B 1
O16 O 0.9325(15) 0.587(3) 0.5099(15) 0.116(8) Uani 0.108(3) 1 d D U P C 2
N12 N 0.8579(15) 0.618(2) 0.4114(12) 0.101(3) Uani 0.108(3) 1 d D U P C 2
C146 C 0.8714(13) 0.5845(16) 0.4727(12) 0.098(4) Uani 0.108(3) 1 d D U P C 2
C147 C 0.8006(16) 0.540(3) 0.4935(16) 0.104(4) Uani 0.108(3) 1 d D U P C 2
H147 H 0.792146 0.5657 0.537699 0.124 Uiso 0.108(3) 1 calc R U P C 2
H247 H 0.802706 0.462543 0.494499 0.124 Uiso 0.108(3) 1 calc R U P C 2
C148 C 0.7396(14) 0.578(4) 0.442(2) 0.102(4) Uani 0.108(3) 1 d D U P C 2
H148 H 0.700848 0.522937 0.431066 0.123 Uiso 0.108(3) 1 calc R U P C 2
H248 H 0.714698 0.64093 0.457097 0.123 Uiso 0.108(3) 1 calc R U P C 2
C149 C 0.7795(17) 0.602(3) 0.3829(15) 0.100(3) Uani 0.108(3) 1 d D U P C 2
H149 H 0.775464 0.543524 0.35127 0.12 Uiso 0.108(3) 1 calc R U P C 2
H249 H 0.758591 0.666168 0.360271 0.12 Uiso 0.108(3) 1 calc R U P C 2
C150 C 0.912(2) 0.666(4) 0.3753(18) 0.109(7) Uani 0.108(3) 1 d D U P C 2
H150 H 0.88513 0.713822 0.343409 0.163 Uiso 0.108(3) 1 d R U P C 2
H250 H 0.939822 0.614286 0.351904 0.163 Uiso 0.108(3) 1 d R U P C 2
H350 H 0.947733 0.705089 0.406089 0.163 Uiso 0.108(3) 1 d R U P C 2
O26 O 0.7945(11) 0.7419(17) 0.5083(9) 0.088(6) Uani 0.149(3) 1 d D U P D 3
N22 N 0.7930(10) 0.5966(15) 0.4417(9) 0.102(3) Uani 0.149(3) 1 d D U P D 3
C246 C 0.8068(8) 0.6961(15) 0.4565(8) 0.100(3) Uani 0.149(3) 1 d D U P D 3
C247 C 0.8398(16) 0.7475(18) 0.4013(11) 0.112(4) Uani 0.149(3) 1 d D U P D 3
H24A H 0.886912 0.784934 0.417626 0.135 Uiso 0.149(3) 1 calc R U P D 3
H24B H 0.80357 0.798068 0.378479 0.135 Uiso 0.149(3) 1 calc R U P D 3
C248 C 0.856(2) 0.661(2) 0.3557(14) 0.102(4) Uani 0.149(3) 1 d D U P D 3
H24C H 0.910681 0.646062 0.359235 0.122 Uiso 0.149(3) 1 calc R U P D 3
H24D H 0.837666 0.678977 0.309503 0.122 Uiso 0.149(3) 1 calc R U P D 3
C249 C 0.8138(15) 0.567(2) 0.3773(11) 0.098(3) Uani 0.149(3) 1 d D U P D 3
H24E H 0.768157 0.553109 0.345944 0.118 Uiso 0.149(3) 1 calc R U P D 3
H24F H 0.846402 0.504566 0.380536 0.118 Uiso 0.149(3) 1 calc R U P D 3
C250 C 0.7614(18) 0.525(2) 0.4838(15) 0.128(8) Uani 0.149(3) 1 d D U P D 3
H25A H 0.718004 0.562825 0.497386 0.192 Uiso 0.149(3) 1 d R U P D 3
H25B H 0.79671 0.507615 0.522744 0.192 Uiso 0.149(3) 1 d R U P D 3
H25C H 0.743748 0.460246 0.461195 0.192 Uiso 0.149(3) 1 d R U P D 3
O7 O 1.1125(3) 0.1500(5) 0.5090(3) 0.0923(18) Uani 0.690(5) 1 d D U P E 1
N3 N 0.9895(3) 0.1605(6) 0.5296(3) 0.102(2) Uani 0.690(5) 1 d D U P E 1
C51 C 1.0451(3) 0.1798(7) 0.4944(4) 0.0790(19) Uani 0.690(5) 1 d D U P E 1
C52 C 1.0150(4) 0.2416(7) 0.4353(3) 0.085(2) Uani 0.690(5) 1 d D U P E 1
H52A H 1.029157 0.208423 0.394748 0.101 Uiso 0.690(5) 1 calc R U P E 1
H52B H 1.03562 0.313493 0.438209 0.101 Uiso 0.690(5) 1 calc R U P E 1
C53 C 0.9304(4) 0.2435(8) 0.4343(4) 0.098(2) Uani 0.690(5) 1 d D U P E 1
H53A H 0.905924 0.192451 0.402203 0.118 Uiso 0.690(5) 1 calc R U P E 1
H53B H 0.909872 0.313991 0.423199 0.118 Uiso 0.690(5) 1 calc R U P E 1
C54 C 0.9191(4) 0.2136(9) 0.5039(4) 0.113(3) Uani 0.690(5) 1 d D U P E 1
H54A H 0.910834 0.276334 0.530417 0.135 Uiso 0.690(5) 1 calc R U P E 1
H54B H 0.875222 0.166181 0.504264 0.135 Uiso 0.690(5) 1 calc R U P E 1
C55 C 0.9966(8) 0.1077(12) 0.5913(5) 0.155(5) Uani 0.690(5) 1 d D U P E 1
H55A H 1.044782 0.070008 0.597561 0.232 Uiso 0.690(5) 1 d R U P E 1
H55B H 0.954824 0.058131 0.592397 0.232 Uiso 0.690(5) 1 d R U P E 1
H55C H 0.995173 0.159278 0.626561 0.232 Uiso 0.690(5) 1 d R U P E 1
O17 O 1.0740(7) 0.2109(10) 0.4376(6) 0.103(4) Uani 0.310(5) 1 d D U P E 2
N13 N 1.0614(7) 0.1086(10) 0.5316(6) 0.116(4) Uani 0.310(5) 1 d D U P E 2
C151 C 1.0389(7) 0.1670(8) 0.4795(5) 0.098(4) Uani 0.310(5) 1 d D U P E 2
C152 C 0.9557(6) 0.1793(14) 0.4726(7) 0.085(3) Uani 0.310(5) 1 d D U P E 2
H15A H 0.932826 0.154246 0.428949 0.103 Uiso 0.310(5) 1 calc R U P E 2
H15B H 0.941789 0.253566 0.477506 0.103 Uiso 0.310(5) 1 calc R U P E 2
C153 C 0.9291(7) 0.1150(18) 0.5261(9) 0.107(4) Uani 0.310(5) 1 d D U P E 2
H15C H 0.897247 0.05645 0.507282 0.129 Uiso 0.310(5) 1 calc R U P E 2
H15D H 0.89907 0.158148 0.553652 0.129 Uiso 0.310(5) 1 calc R U P E 2
C154 C 0.9989(9) 0.0740(15) 0.5666(8) 0.120(5) Uani 0.310(5) 1 d D U P E 2
H15E H 1.003716 0.103184 0.611714 0.144 Uiso 0.310(5) 1 calc R U P E 2
H15F H 0.997604 -0.003238 0.569352 0.144 Uiso 0.310(5) 1 calc R U P E 2
C155 C 1.1378(9) 0.0817(19) 0.5522(12) 0.192(10) Uani 0.310(5) 1 d D U P E 2
H15G H 1.153113 0.026393 0.523418 0.288 Uiso 0.310(5) 1 d R U P E 2
H15H H 1.142976 0.056522 0.597815 0.288 Uiso 0.310(5) 1 d R U P E 2
H15I H 1.170048 0.143088 0.5492 0.288 Uiso 0.310(5) 1 d R U P E 2

loop_
_atom_site_aniso_label
_atom_site_aniso_U_11
_atom_site_aniso_U_22
_atom_site_aniso_U_33
_atom_site_aniso_U_23
_atom_site_aniso_U_13
_atom_site_aniso_U_12
O1 0.0326(12) 0.0560(14) 0.0390(12) 0.0043(10) 0.0127(9) 0.0103(10)
O2 0.0428(13) 0.0507(13) 0.0310(11) 0.0061(9) 0.0137(9) 0.0027(10)
O3 0.0262(10) 0.0358(11) 0.0308(10) -0.0048(8) 0.0023(8) 0.0048(8)
O4 0.0278(10) 0.0311(10) 0.0275(10) -0.0023(8) 0.0058(8) -0.0046(8)
C1 0.058(2) 0.082(3) 0.050(2) -0.006(2) 0.0132(19) 0.019(2)
C2 0.055(2) 0.071(3) 0.050(2) 0.0116(19) 0.0211(18) -0.0049(19)
C3 0.0269(17) 0.076(3) 0.057(2) -0.0156(19) -0.0019(15) 0.0015(16)
C4 0.061(2) 0.053(2) 0.0397(19) -0.0082(15) 0.0153(16) -0.0283(18)
C5 0.0266(15) 0.0352(16) 0.0332(15) -0.0022(12) 0.0062(12) -0.0001(12)
C6 0.0322(16) 0.0384(16) 0.0265(14) -0.0013(12) 0.0065(12) -0.0019(12)
C7 0.0305(15) 0.0304(15) 0.0287(14) -0.0051(11) 0.0002(12) -0.0035(12)
C8 0.0267(14) 0.0248(13) 0.0295(14) -0.0087(11) 0.0010(11) -0.0025(11)
C9 0.0258(14) 0.0257(13) 0.0255(13) -0.0043(11) 0.0042(11) -0.0039(11)
C10 0.0257(14) 0.0294(14) 0.0289(14) -0.0027(11) 0.0018(11) -0.0032(11)
C11 0.0233(14) 0.0298(14) 0.0340(15) 0.0036(12) 0.0064(11) -0.0029(11)
C12 0.0254(14) 0.0256(14) 0.0347(15) -0.0001(11) 0.0060(12) -0.0013(11)
C13 0.0286(15) 0.0317(15) 0.0334(15) 0.0010(12) 0.0039(12) -0.0015(12)
C14 0.0273(15) 0.0273(14) 0.0377(16) 0.0054(12) 0.0033(12) -0.0027(11)
C15 0.0252(14) 0.0286(15) 0.0448(17) 0.0032(12) 0.0067(13) 0.0023(12)
C16 0.0286(15) 0.0313(15) 0.0337(15) -0.0027(12) 0.0053(12) -0.0038(12)
C17 0.0279(15) 0.0325(15) 0.0298(15) -0.0008(12) 0.0019(11) -0.0020(12)
C18 0.0326(15) 0.0296(15) 0.0348(16) -0.0029(12) -0.0020(12) -0.0040(12)
C19 0.0313(15) 0.0360(16) 0.0270(14) -0.0031(12) -0.0014(12) -0.0027(12)
C20 0.0230(14) 0.0305(15) 0.0341(15) -0.0010(12) 0.0004(11) 0.0021(11)
C21 0.0319(16) 0.0310(15) 0.0348(16) -0.0037(12) 0.0053(12) 0.0036(12)
C22 0.0336(16) 0.0357(16) 0.0303(15) -0.0020(12) 0.0053(12) 0.0034(12)
C23 0.0199(13) 0.0297(14) 0.0308(14) -0.0016(11) -0.0033(11) 0.0011(11)
C24 0.0263(14) 0.0302(15) 0.0387(16) -0.0079(12) 0.0054(12) -0.0003(12)
C25 0.0288(15) 0.0339(16) 0.0379(16) -0.0048(12) 0.0083(12) 0.0003(12)
C26 0.0218(14) 0.0322(15) 0.0381(16) -0.0017(12) 0.0015(12) 0.0018(11)
C27 0.0254(14) 0.0268(14) 0.0393(16) -0.0061(12) -0.0005(12) 0.0033(11)
C28 0.0256(14) 0.0333(15) 0.0314(15) -0.0035(12) 0.0028(12) 0.0065(12)
C29 0.0242(14) 0.0283(15) 0.0472(18) 0.0003(13) 0.0029(13) 0.0029(12)
C30 0.0268(15) 0.0410(17) 0.0395(17) -0.0005(13) -0.0007(13) -0.0031(13)
C31 0.0265(15) 0.0458(18) 0.0419(17) 0.0015(14) 0.0040(13) -0.0010(13)
C32 0.0265(15) 0.0295(15) 0.0481(18) 0.0035(13) 0.0022(13) 0.0010(12)
C33 0.0352(17) 0.0337(17) 0.058(2) -0.0097(15) 0.0047(15) -0.0042(13)
C34 0.0371(18) 0.0357(17) 0.057(2) -0.0104(15) 0.0123(15) -0.0025(14)
C35 0.0280(15) 0.0334(16) 0.0458(18) 0.0053(13) 0.0004(13) -0.0016(12)
C36 0.0318(16) 0.0345(16) 0.0476(18) -0.0022(13) 0.0016(14) -0.0030(13)
C37 0.0275(15) 0.0354(16) 0.0473(18) -0.0019(13) 0.0029(13) 0.0027(12)
C38 0.0279(15) 0.0318(15) 0.0406(17) 0.0054(12) 0.0035(12) -0.0025(12)
C39 0.0320(16) 0.0294(16) 0.054(2) 0.0000(14) -0.0012(14) -0.0020(13)
C40 0.0316(16) 0.0311(16) 0.055(2) 0.0014(14) 0.0002(14) 0.0049(13)
O5 0.030(2) 0.040(3) 0.043(2) 0.0026(19) 0.0014(18) 0.000(2)
N1 0.043(4) 0.047(3) 0.055(3) 0.004(2) -0.008(2) 0.000(2)
C41 0.033(3) 0.030(3) 0.057(3) -0.005(2) -0.004(3) -0.008(2)
C42 0.055(4) 0.043(3) 0.044(3) 0.003(2) -0.004(3) -0.012(3)
C43 0.080(5) 0.075(4) 0.050(3) 0.007(3) 0.003(3) -0.013(4)
C44 0.059(5) 0.053(3) 0.049(3) 0.010(3) -0.008(3) -0.015(3)
C45 0.044(4) 0.066(5) 0.058(5) -0.001(4) 0.013(3) 0.000(3)
O15 0.066(10) 0.051(9) 0.110(13) -0.013(10) -0.028(9) 0.000(7)
N11 0.051(7) 0.053(6) 0.068(6) -0.003(5) -0.002(6) -0.010(6)
C141 0.032(7) 0.042(6) 0.085(6) -0.011(5) -0.017(6) 0.003(5)
C142 0.068(6) 0.053(5) 0.060(6) -0.002(5) -0.029(5) -0.011(5)
C143 0.086(8) 0.081(7) 0.065(7) 0.004(7) -0.002(7) 0.001(7)
C144 0.067(8) 0.063(7) 0.066(6) -0.001(6) -0.009(7) -0.006(7)
C145 0.046(10) 0.076(12) 0.062(12) 0.005(10) 0.004(8) 0.005(9)
O6 0.095(4) 0.150(5) 0.109(4) 0.056(4) 0.010(3) 0.040(4)
N2 0.064(3) 0.119(4) 0.077(3) 0.008(3) -0.001(3) 0.041(3)
C46 0.060(3) 0.120(4) 0.081(4) 0.019(3) 0.000(3) 0.025(3)
C47 0.075(4) 0.128(5) 0.095(4) 0.020(4) 0.006(3) 0.031(4)
C48 0.072(4) 0.137(5) 0.100(4) 0.030(4) 0.004(3) 0.040(4)
C49 0.069(4) 0.128(5) 0.089(4) 0.026(4) 0.005(3) 0.035(4)
C50 0.089(5) 0.135(6) 0.070(4) -0.016(4) 0.011(4) 0.039(5)
O16 0.071(14) 0.159(17) 0.117(16) 0.040(15) 0.009(14) -0.008(15)
N12 0.075(5) 0.131(6) 0.093(5) 0.017(5) 0.003(5) 0.032(5)
C146 0.073(6) 0.130(6) 0.090(6) 0.019(6) 0.003(6) 0.030(6)
C147 0.075(7) 0.134(7) 0.100(7) 0.020(7) 0.001(7) 0.027(7)
C148 0.075(7) 0.132(7) 0.098(7) 0.020(6) 0.001(6) 0.032(6)
C149 0.073(6) 0.130(6) 0.094(6) 0.019(6) 0.000(5) 0.033(6)
C150 0.091(12) 0.136(13) 0.098(12) 0.013(12) 0.007(12) 0.027(12)
O26 0.070(11) 0.113(14) 0.081(12) -0.042(11) 0.014(10) 0.029(11)
N22 0.077(5) 0.132(5) 0.096(5) 0.019(5) 0.002(5) 0.031(5)
C246 0.075(5) 0.130(6) 0.095(6) 0.017(5) 0.006(5) 0.028(5)
C247 0.089(7) 0.139(8) 0.105(7) 0.017(7) 0.001(7) 0.029(7)
C248 0.078(7) 0.128(7) 0.096(7) 0.014(7) 0.000(7) 0.035(7)
C249 0.072(6) 0.129(6) 0.092(6) 0.015(6) 0.004(5) 0.033(6)
C250 0.100(13) 0.157(14) 0.123(13) 0.017(13) -0.008(13) 0.019(13)
O7 0.065(3) 0.101(4) 0.110(4) 0.004(3) 0.009(3) 0.029(3)
N3 0.081(4) 0.143(5) 0.087(4) 0.015(4) 0.024(3) -0.019(4)
C51 0.078(4) 0.089(4) 0.076(4) 0.010(3) 0.031(3) 0.000(4)
C52 0.089(5) 0.111(5) 0.055(3) 0.008(3) 0.016(3) 0.010(4)
C53 0.082(5) 0.125(6) 0.087(5) 0.025(4) 0.007(4) 0.027(4)
C54 0.064(4) 0.167(7) 0.107(5) 0.005(5) 0.010(4) -0.016(5)
C55 0.182(9) 0.207(11) 0.078(6) 0.034(7) 0.028(6) -0.052(9)
O17 0.094(8) 0.109(8) 0.119(8) -0.001(7) 0.070(7) 0.004(7)
N13 0.105(7) 0.137(7) 0.109(7) 0.035(6) 0.021(6) -0.015(6)
C151 0.092(6) 0.115(7) 0.091(7) 0.014(6) 0.030(6) -0.004(6)
C152 0.076(5) 0.118(6) 0.067(5) 0.015(5) 0.030(5) 0.007(5)
C153 0.072(7) 0.146(8) 0.105(7) 0.016(7) 0.020(6) -0.026(7)
C154 0.112(8) 0.142(9) 0.108(9) 0.018(8) 0.019(8) -0.021(8)
C155 0.187(18) 0.192(19) 0.186(19) 0.026(17) -0.028(17) 0.004(18)

loop_
_atom_type_symbol
_atom_type_description
_atom_type_scat_dispersion_real
_atom_type_scat_dispersion_imag
_atom_type_scat_source
C C 0.0033 0.0016 'International Tables Vol C Tables 4.2.6.8 and 6.1.1.4'
H H 0 0 'International Tables Vol C Tables 4.2.6.8 and 6.1.1.4'
N N 0.0061 0.0033 'International Tables Vol C Tables 4.2.6.8 and 6.1.1.4'
O O 0.0106 0.006 'International Tables Vol C Tables 4.2.6.8 and 6.1.1.4'

loop_
_geom_angle_atom_site_label_1
_geom_angle_atom_site_label_2
_geom_angle_atom_site_label_3
_geom_angle
_geom_angle_site_symmetry_1
_geom_angle_site_symmetry_3
_geom_angle_publ_flag
C5 O1 C1 115.3(3) . . ?
C6 O2 C2 114.2(2) . . ?
C8 O3 C3 115.9(2) . . ?
C9 O4 C4 113.7(2) . . ?
O1 C1 H1A 109.5 . . ?
O1 C1 H1B 109.5 . . ?
H1A C1 H1B 109.5 . . ?
O1 C1 H1C 109.5 . . ?
H1A C1 H1C 109.5 . . ?
H1B C1 H1C 109.5 . . ?
O2 C2 H2A 109.5 . . ?
O2 C2 H2B 109.5 . . ?
H2A C2 H2B 109.5 . . ?
O2 C2 H2C 109.5 . . ?
H2A C2 H2C 109.5 . . ?
H2B C2 H2C 109.5 . . ?
O3 C3 H3A 109.5 . . ?
O3 C3 H3B 109.5 . . ?
H3A C3 H3B 109.5 . . ?
O3 C3 H3C 109.5 . . ?
H3A C3 H3C 109.5 . . ?
H3B C3 H3C 109.5 . . ?
O4 C4 H4A 109.5 . . ?
O4 C4 H4B 109.5 . . ?
H4A C4 H4B 109.5 . . ?
O4 C4 H4C 109.5 . . ?
H4A C4 H4C 109.5 . . ?
H4B C4 H4C 109.5 . . ?
O1 C5 C6 119.3(3) . . ?
O1 C5 C10 119.2(3) . . ?
C6 C5 C10 121.1(3) . . ?
C5 C6 O2 118.5(3) . . ?
C5 C6 C7 121.8(3) . . ?
O2 C6 C7 119.6(3) . . ?
C8 C7 C6 117.4(3) . . ?
C8 C7 C17 125.0(3) . . ?
C6 C7 C17 116.4(3) . . ?
O3 C8 C9 117.5(2) . . ?
O3 C8 C7 121.6(2) . . ?
C9 C8 C7 120.7(3) . . ?
O4 C9 C8 118.9(2) . . ?
O4 C9 C10 119.4(2) . . ?
C8 C9 C10 121.6(3) . . ?
C9 C10 C5 117.1(3) . . ?
C9 C10 C11 123.6(2) . . ?
C5 C10 C11 118.4(2) . . ?
C12 C11 C16 117.6(3) . . ?
C12 C11 C10 119.1(2) . . ?
C16 C11 C10 122.2(3) . . ?
C13 C12 C11 120.9(3) . . ?
C13 C12 H12 119.6 . . ?
C11 C12 H12 119.6 . . ?
C12 C13 C14 121.4(3) . . ?
C12 C13 H13 119.3 . . ?
C14 C13 H13 119.3 . . ?
C13 C14 C15 117.3(3) . . ?
C13 C14 C38 121.1(3) . 3_766 ?
C15 C14 C38 120.8(3) . 3_766 ?
C16 C15 C14 121.2(3) . . ?
C16 C15 H15 119.4 . . ?
C14 C15 H15 119.4 . . ?
C15 C16 C11 120.5(3) . . ?
C15 C16 H16 119.7 . . ?
C11 C16 H16 119.7 . . ?
C22 C17 C18 117.8(3) . . ?
C22 C17 C7 118.0(2) . . ?
C18 C17 C7 122.5(3) . . ?
C19 C18 C17 120.6(3) . . ?
C19 C18 H18 119.7 . . ?
C17 C18 H18 119.7 . . ?
C18 C19 C20 121.4(3) . . ?
C18 C19 H19 119.3 . . ?
C20 C19 H19 119.3 . . ?
C21 C20 C19 117.2(3) . . ?
C21 C20 C23 120.1(3) . . ?
C19 C20 C23 121.5(3) . . ?
C22 C21 C20 120.9(3) . . ?
C22 C21 H21 119.5 . . ?
C20 C21 H21 119.5 . . ?
C21 C22 C17 121.1(3) . . ?
C21 C22 H22 119.4 . . ?
C17 C22 H22 119.4 . . ?
C24 C23 C28 117.1(3) . . ?
C24 C23 C20 119.2(2) . . ?
C28 C23 C20 122.6(3) . . ?
C25 C24 C23 121.5(3) . . ?
C25 C24 H24 119.2 . . ?
C23 C24 H24 119.2 . . ?
C24 C25 C26 121.1(3) . . ?
C24 C25 H25 119.4 . . ?
C26 C25 H25 119.4 . . ?
C25 C26 C27 116.9(3) . . ?
C25 C26 C29 120.0(3) . . ?
C27 C26 C29 122.4(3) . . ?
C28 C27 C26 121.9(3) . . ?
C28 C27 H27 119 . . ?
C26 C27 H27 119 . . ?
C27 C28 C23 120.5(3) . . ?
C27 C28 H28 119.8 . . ?
C23 C28 H28 119.8 . . ?
C34 C29 C30 116.8(3) . . ?
C34 C29 C26 119.3(3) . . ?
C30 C29 C26 123.1(3) . . ?
C31 C30 C29 121.3(3) . . ?
C31 C30 H30 119.3 . . ?
C29 C30 H30 119.3 . . ?
C30 C31 C32 121.1(3) . . ?
C30 C31 H31 119.5 . . ?
C32 C31 H31 119.5 . . ?
C31 C32 C33 117.4(3) . . ?
C31 C32 C35 123.3(3) . . ?
C33 C32 C35 118.6(3) . . ?
C34 C33 C32 121.3(3) . . ?
C34 C33 H33 119.3 . . ?
C32 C33 H33 119.3 . . ?
C33 C34 C29 121.5(3) . . ?
C33 C34 H34 119.3 . . ?
C29 C34 H34 119.3 . . ?
C36 C35 C40 117.8(3) . . ?
C36 C35 C32 118.8(3) . . ?
C40 C35 C32 122.7(3) . . ?
C35 C36 C37 121.1(3) . . ?
C35 C36 H36 119.4 . . ?
C37 C36 H36 119.4 . . ?
C36 C37 C38 120.9(3) . . ?
C36 C37 H37 119.5 . . ?
C38 C37 H37 119.5 . . ?
C37 C38 C39 117.4(3) . . ?
C37 C38 C14 119.4(3) . 3_766 ?
C39 C38 C14 122.4(3) . 3_766 ?
C40 C39 C38 121.2(3) . . ?
C40 C39 H39 119.4 . . ?
C38 C39 H39 119.4 . . ?
C39 C40 C35 120.8(3) . . ?
C39 C40 H40 119.6 . . ?
C35 C40 H40 119.6 . . ?
C41 N1 C45 123.6(5) . . ?
C41 N1 C44 113.4(5) . . ?
C45 N1 C44 123.1(6) . . ?
O5 C41 N1 125.0(5) . . ?
O5 C41 C42 125.7(5) . . ?
N1 C41 C42 109.3(5) . . ?
C43 C42 C41 104.1(4) . . ?
C43 C42 H42A 110.9 . . ?
C41 C42 H42A 110.9 . . ?
C43 C42 H42B 110.9 . . ?
C41 C42 H42B 110.9 . . ?
H42A C42 H42B 109 . . ?
C44 C43 C42 106.8(4) . . ?
C44 C43 H43A 110.4 . . ?
C42 C43 H43A 110.4 . . ?
C44 C43 H43B 110.4 . . ?
C42 C43 H43B 110.4 . . ?
H43A C43 H43B 108.6 . . ?
N1 C44 C43 104.4(5) . . ?
N1 C44 H44A 110.9 . . ?
C43 C44 H44A 110.9 . . ?
N1 C44 H44B 110.9 . . ?
C43 C44 H44B 110.9 . . ?
H44A C44 H44B 108.9 . . ?
N1 C45 H45A 109.4 . . ?
N1 C45 H45B 109.6 . . ?
H45A C45 H45B 109.5 . . ?
N1 C45 H45C 109.5 . . ?
H45A C45 H45C 109.5 . . ?
H45B C45 H45C 109.5 . . ?
C141 N11 C145 123.5(10) . . ?
C141 N11 C144 113.7(8) . . ?
C145 N11 C144 122.8(11) . . ?
O15 C141 N11 126.1(11) . . ?
O15 C141 C142 124.7(12) . . ?
N11 C141 C142 109.2(8) . . ?
C141 C142 C143 106.0(8) . . ?
C141 C142 H14A 110.5 . . ?
C143 C142 H14A 110.5 . . ?
C141 C142 H14B 110.5 . . ?
C143 C142 H14B 110.5 . . ?
H14A C142 H14B 108.7 . . ?
C144 C143 C142 106.1(7) . . ?
C144 C143 H14C 110.5 . . ?
C142 C143 H14C 110.5 . . ?
C144 C143 H14D 110.5 . . ?
C142 C143 H14D 110.5 . . ?
H14C C143 H14D 108.7 . . ?
N11 C144 C143 104.7(7) . . ?
N11 C144 H14E 110.8 . . ?
C143 C144 H14E 110.8 . . ?
N11 C144 H14F 110.8 . . ?
C143 C144 H14F 110.8 . . ?
H14E C144 H14F 108.9 . . ?
N11 C145 H14G 108.6 . . ?
N11 C145 H14H 109.9 . . ?
H14G C145 H14H 109.5 . . ?
N11 C145 H14I 109.9 . . ?
H14G C145 H14I 109.5 . . ?
H14H C145 H14I 109.5 . . ?
C46 N2 C50 125.4(5) . . ?
C46 N2 C49 111.8(5) . . ?
C50 N2 C49 122.0(6) . . ?
O6 C46 N2 123.9(5) . . ?
O6 C46 C47 124.3(6) . . ?
N2 C46 C47 111.3(5) . . ?
C46 C47 C48 103.3(5) . . ?
C46 C47 H47A 111.1 . . ?
C48 C47 H47A 111.1 . . ?
C46 C47 H47B 111.1 . . ?
C48 C47 H47B 111.1 . . ?
H47A C47 H47B 109.1 . . ?
C49 C48 C47 107.8(5) . . ?
C49 C48 H48A 110.2 . . ?
C47 C48 H48A 110.2 . . ?
C49 C48 H48B 110.2 . . ?
C47 C48 H48B 110.2 . . ?
H48A C48 H48B 108.5 . . ?
N2 C49 C48 104.8(5) . . ?
N2 C49 H49A 110.8 . . ?
C48 C49 H49A 110.8 . . ?
N2 C49 H49B 110.8 . . ?
C48 C49 H49B 110.8 . . ?
H49A C49 H49B 108.9 . . ?
N2 C50 H50A 109.7 . . ?
N2 C50 H50B 109.2 . . ?
H50A C50 H50B 109.5 . . ?
N2 C50 H50C 109.5 . . ?
H50A C50 H50C 109.5 . . ?
H50B C50 H50C 109.5 . . ?
C146 N12 C150 125.1(12) . . ?
C146 N12 C149 112.9(8) . . ?
C150 N12 C149 121.9(12) . . ?
O16 C146 N12 127.9(12) . . ?
O16 C146 C147 122.8(12) . . ?
N12 C146 C147 109.4(8) . . ?
C146 C147 C148 103.9(9) . . ?
C146 C147 H147 111 . . ?
C148 C147 H147 111 . . ?
C146 C147 H247 111 . . ?
C148 C147 H247 111 . . ?
H147 C147 H247 109 . . ?
C149 C148 C147 105.0(10) . . ?
C149 C148 H148 110.7 . . ?
C147 C148 H148 110.7 . . ?
C149 C148 H248 110.7 . . ?
C147 C148 H248 110.7 . . ?
H148 C148 H248 108.8 . . ?
N12 C149 C148 103.4(9) . . ?
N12 C149 H149 111.1 . . ?
C148 C149 H149 111.1 . . ?
N12 C149 H249 111.1 . . ?
C148 C149 H249 111.1 . . ?
H149 C149 H249 109.1 . . ?
N12 C150 H150 107.7 . . ?
N12 C150 H250 112.4 . . ?
H150 C150 H250 109.5 . . ?
N12 C150 H350 108.3 . . ?
H150 C150 H350 109.5 . . ?
H250 C150 H350 109.5 . . ?
C246 N22 C250 124.0(12) . . ?
C246 N22 C249 113.1(8) . . ?
C250 N22 C249 122.9(12) . . ?
O26 C246 N22 126.6(12) . . ?
O26 C246 C247 124.1(12) . . ?
N22 C246 C247 109.3(8) . . ?
C246 C247 C248 105.3(8) . . ?
C246 C247 H24A 110.7 . . ?
C248 C247 H24A 110.7 . . ?
C246 C247 H24B 110.7 . . ?
C248 C247 H24B 110.7 . . ?
H24A C247 H24B 108.8 . . ?
C247 C248 C249 105.6(8) . . ?
C247 C248 H24C 110.6 . . ?
C249 C248 H24C 110.6 . . ?
C247 C248 H24D 110.6 . . ?
C249 C248 H24D 110.6 . . ?
H24C C248 H24D 108.8 . . ?
N22 C249 C248 104.5(8) . . ?
N22 C249 H24E 110.9 . . ?
C248 C249 H24E 110.9 . . ?
N22 C249 H24F 110.9 . . ?
C248 C249 H24F 110.9 . . ?
H24E C249 H24F 108.9 . . ?
N22 C250 H25A 103.5 . . ?
N22 C250 H25B 112 . . ?
H25A C250 H25B 109.5 . . ?
N22 C250 H25C 112.7 . . ?
H25A C250 H25C 109.5 . . ?
H25B C250 H25C 109.5 . . ?
C51 N3 C55 125.6(8) . . ?
C51 N3 C54 112.5(6) . . ?
C55 N3 C54 121.3(8) . . ?
O7 C51 N3 124.8(6) . . ?
O7 C51 C52 126.4(6) . . ?
N3 C51 C52 108.8(5) . . ?
C51 C52 C53 106.4(5) . . ?
C51 C52 H52A 110.4 . . ?
C53 C52 H52A 110.4 . . ?
C51 C52 H52B 110.4 . . ?
C53 C52 H52B 110.4 . . ?
H52A C52 H52B 108.6 . . ?
C52 C53 C54 103.2(5) . . ?
C52 C53 H53A 111.1 . . ?
C54 C53 H53A 111.1 . . ?
C52 C53 H53B 111.1 . . ?
C54 C53 H53B 111.1 . . ?
H53A C53 H53B 109.1 . . ?
N3 C54 C53 104.6(6) . . ?
N3 C54 H54A 110.8 . . ?
C53 C54 H54A 110.8 . . ?
N3 C54 H54B 110.8 . . ?
C53 C54 H54B 110.8 . . ?
H54A C54 H54B 108.9 . . ?
N3 C55 H55A 109.5 . . ?
N3 C55 H55B 109.9 . . ?
H55A C55 H55B 109.5 . . ?
N3 C55 H55C 109.1 . . ?
H55A C55 H55C 109.5 . . ?
H55B C55 H55C 109.5 . . ?
C151 N13 C155 124.3(11) . . ?
C151 N13 C154 113.0(8) . . ?
C155 N13 C154 122.7(11) . . ?
O17 C151 N13 132.6(10) . . ?
O17 C151 C152 117.5(10) . . ?
N13 C151 C152 109.9(7) . . ?
C151 C152 C153 105.8(7) . . ?
C151 C152 H15A 110.6 . . ?
C153 C152 H15A 110.6 . . ?
C151 C152 H15B 110.6 . . ?
C153 C152 H15B 110.6 . . ?
H15A C152 H15B 108.7 . . ?
C152 C153 C154 106.5(7) . . ?
C152 C153 H15C 110.4 . . ?
C154 C153 H15C 110.4 . . ?
C152 C153 H15D 110.4 . . ?
C154 C153 H15D 110.4 . . ?
H15C C153 H15D 108.6 . . ?
N13 C154 C153 104.6(8) . . ?
N13 C154 H15E 110.8 . . ?
C153 C154 H15E 110.8 . . ?
N13 C154 H15F 110.8 . . ?
C153 C154 H15F 110.8 . . ?
H15E C154 H15F 108.9 . . ?
N13 C155 H15G 108.8 . . ?
N13 C155 H15H 110 . . ?
H15G C155 H15H 109.5 . . ?
N13 C155 H15I 109.6 . . ?
H15G C155 H15I 109.5 . . ?
H15H C155 H15I 109.5 . . ?

loop_
_geom_bond_atom_site_label_1
_geom_bond_atom_site_label_2
_geom_bond_distance
_geom_bond_site_symmetry_2
_geom_bond_publ_flag
O1 C5 1.374(3) . ?
O1 C1 1.408(4) . ?
O2 C6 1.384(3) . ?
O2 C2 1.428(5) . ?
O3 C8 1.371(3) . ?
O3 C3 1.423(4) . ?
O4 C9 1.384(3) . ?
O4 C4 1.408(4) . ?
C1 H1A 0.98 . ?
C1 H1B 0.98 . ?
C1 H1C 0.98 . ?
C2 H2A 0.98 . ?
C2 H2B 0.98 . ?
C2 H2C 0.98 . ?
C3 H3A 0.98 . ?
C3 H3B 0.98 . ?
C3 H3C 0.98 . ?
C4 H4A 0.98 . ?
C4 H4B 0.98 . ?
C4 H4C 0.98 . ?
C5 C6 1.377(4) . ?
C5 C10 1.403(4) . ?
C6 C7 1.397(4) . ?
C7 C8 1.396(4) . ?
C7 C17 1.489(4) . ?
C8 C9 1.395(4) . ?
C9 C10 1.395(4) . ?
C10 C11 1.489(4) . ?
C11 C12 1.396(4) . ?
C11 C16 1.401(4) . ?
C12 C13 1.381(4) . ?
C12 H12 0.95 . ?
C13 C14 1.387(4) . ?
C13 H13 0.95 . ?
C14 C15 1.399(4) . ?
C14 C38 1.485(4) 3_766 ?
C15 C16 1.384(4) . ?
C15 H15 0.95 . ?
C16 H16 0.95 . ?
C17 C22 1.395(4) . ?
C17 C18 1.395(4) . ?
C18 C19 1.375(4) . ?
C18 H18 0.95 . ?
C19 C20 1.400(4) . ?
C19 H19 0.95 . ?
C20 C21 1.399(4) . ?
C20 C23 1.479(4) . ?
C21 C22 1.376(4) . ?
C21 H21 0.95 . ?
C22 H22 0.95 . ?
C23 C24 1.393(4) . ?
C23 C28 1.405(4) . ?
C24 C25 1.382(4) . ?
C24 H24 0.95 . ?
C25 C26 1.390(4) . ?
C25 H25 0.95 . ?
C26 C27 1.402(4) . ?
C26 C29 1.484(4) . ?
C27 C28 1.374(4) . ?
C27 H27 0.95 . ?
C28 H28 0.95 . ?
C29 C34 1.395(4) . ?
C29 C30 1.399(4) . ?
C30 C31 1.382(4) . ?
C30 H30 0.95 . ?
C31 C32 1.389(5) . ?
C31 H31 0.95 . ?
C32 C33 1.392(5) . ?
C32 C35 1.486(4) . ?
C33 C34 1.374(5) . ?
C33 H33 0.95 . ?
C34 H34 0.95 . ?
C35 C36 1.384(4) . ?
C35 C40 1.390(4) . ?
C36 C37 1.387(4) . ?
C36 H36 0.95 . ?
C37 C38 1.389(4) . ?
C37 H37 0.95 . ?
C38 C39 1.391(4) . ?
C39 C40 1.384(4) . ?
C39 H39 0.95 . ?
C40 H40 0.95 . ?
O5 C41 1.247(6) . ?
N1 C41 1.335(6) . ?
N1 C45 1.413(7) . ?
N1 C44 1.447(6) . ?
C41 C42 1.504(6) . ?
C42 C43 1.504(7) . ?
C42 H42A 0.99 . ?
C42 H42B 0.99 . ?
C43 C44 1.495(8) . ?
C43 H43A 0.99 . ?
C43 H43B 0.99 . ?
C44 H44A 0.99 . ?
C44 H44B 0.99 . ?
C45 H45A 0.98 . ?
C45 H45B 0.98 . ?
C45 H45C 0.98 . ?
O15 C141 1.250(8) . ?
N11 C141 1.328(8) . ?
N11 C145 1.418(9) . ?
N11 C144 1.453(8) . ?
C141 C142 1.480(8) . ?
C142 C143 1.501(9) . ?
C142 H14A 0.99 . ?
C142 H14B 0.99 . ?
C143 C144 1.500(10) . ?
C143 H14C 0.99 . ?
C143 H14D 0.99 . ?
C144 H14E 0.99 . ?
C144 H14F 0.99 . ?
C145 H14G 0.98 . ?
C145 H14H 0.98 . ?
C145 H14I 0.98 . ?
O6 C46 1.246(6) . ?
N2 C46 1.320(6) . ?
N2 C50 1.421(7) . ?
N2 C49 1.461(7) . ?
C46 C47 1.492(7) . ?
C47 C48 1.493(8) . ?
C47 H47A 0.99 . ?
C47 H47B 0.99 . ?
C48 C49 1.484(8) . ?
C48 H48A 0.99 . ?
C48 H48B 0.99 . ?
C49 H49A 0.99 . ?
C49 H49B 0.99 . ?
C50 H50A 0.98 . ?
C50 H50B 0.98 . ?
C50 H50C 0.98 . ?
O16 C146 1.252(8) . ?
N12 C146 1.323(9) . ?
N12 C150 1.418(9) . ?
N12 C149 1.462(9) . ?
C146 C147 1.491(9) . ?
C147 C148 1.505(10) . ?
C147 H147 0.99 . ?
C147 H247 0.99 . ?
C148 C149 1.503(10) . ?
C148 H148 0.99 . ?
C148 H248 0.99 . ?
C149 H149 0.99 . ?
C149 H249 0.99 . ?
C150 H150 0.98 . ?
C150 H250 0.98 . ?
C150 H350 0.98 . ?
O26 C246 1.254(8) . ?
N22 C246 1.325(9) . ?
N22 C250 1.421(9) . ?
N22 C249 1.459(9) . ?
C246 C247 1.486(9) . ?
C247 C248 1.500(10) . ?
C247 H24A 0.99 . ?
C247 H24B 0.99 . ?
C248 C249 1.501(10) . ?
C248 H24C 0.99 . ?
C248 H24D 0.99 . ?
C249 H24E 0.99 . ?
C249 H24F 0.99 . ?
C250 H25A 0.98 . ?
C250 H25B 0.98 . ?
C250 H25C 0.98 . ?
O7 C51 1.261(6) . ?
N3 C51 1.314(7) . ?
N3 C55 1.423(8) . ?
N3 C54 1.468(7) . ?
C51 C52 1.490(7) . ?
C52 C53 1.504(8) . ?
C52 H52A 0.99 . ?
C52 H52B 0.99 . ?
C53 C54 1.510(8) . ?
C53 H53A 0.99 . ?
C53 H53B 0.99 . ?
C54 H54A 0.99 . ?
C54 H54B 0.99 . ?
C55 H55A 0.9799 . ?
C55 H55B 0.98 . ?
C55 H55C 0.98 . ?
O17 C151 1.251(8) . ?
N13 C151 1.325(8) . ?
N13 C155 1.419(9) . ?
N13 C154 1.460(9) . ?
C151 C152 1.481(9) . ?
C152 C153 1.490(9) . ?
C152 H15A 0.99 . ?
C152 H15B 0.99 . ?
C153 C154 1.504(10) . ?
C153 H15C 0.99 . ?
C153 H15D 0.99 . ?
C154 H15E 0.99 . ?
C154 H15F 0.99 . ?
C155 H15G 0.98 . ?
C155 H15H 0.9801 . ?
C155 H15I 0.98 . ?

loop_
_geom_torsion_atom_site_label_1
_geom_torsion_atom_site_label_2
_geom_torsion_atom_site_label_3
_geom_torsion_atom_site_label_4
_geom_torsion
_geom_torsion_site_symmetry_1
_geom_torsion_site_symmetry_2
_geom_torsion_site_symmetry_3
_geom_torsion_site_symmetry_4
_geom_torsion_publ_flag
C1 O1 C5 C6 -70.7(4) . . . . ?
C1 O1 C5 C10 117.5(3) . . . . ?
O1 C5 C6 O2 5.9(4) . . . . ?
C10 C5 C6 O2 177.6(3) . . . . ?
O1 C5 C6 C7 -170.4(3) . . . . ?
C10 C5 C6 C7 1.2(4) . . . . ?
C2 O2 C6 C5 -83.4(4) . . . . ?
C2 O2 C6 C7 93.0(3) . . . . ?
C5 C6 C7 C8 -5.5(4) . . . . ?
O2 C6 C7 C8 178.2(2) . . . . ?
C5 C6 C7 C17 162.4(3) . . . . ?
O2 C6 C7 C17 -13.9(4) . . . . ?
C3 O3 C8 C9 -124.5(3) . . . . ?
C3 O3 C8 C7 59.9(4) . . . . ?
C6 C7 C8 O3 179.9(2) . . . . ?
C17 C7 C8 O3 13.2(4) . . . . ?
C6 C7 C8 C9 4.6(4) . . . . ?
C17 C7 C8 C9 -162.2(3) . . . . ?
C4 O4 C9 C8 85.2(3) . . . . ?
C4 O4 C9 C10 -98.2(3) . . . . ?
O3 C8 C9 O4 1.5(4) . . . . ?
C7 C8 C9 O4 177.1(2) . . . . ?
O3 C8 C9 C10 -175.0(2) . . . . ?
C7 C8 C9 C10 0.6(4) . . . . ?
O4 C9 C10 C5 178.7(2) . . . . ?
C8 C9 C10 C5 -4.8(4) . . . . ?
O4 C9 C10 C11 -12.5(4) . . . . ?
C8 C9 C10 C11 164.0(3) . . . . ?
O1 C5 C10 C9 175.6(2) . . . . ?
C6 C5 C10 C9 3.9(4) . . . . ?
O1 C5 C10 C11 6.1(4) . . . . ?
C6 C5 C10 C11 -165.5(3) . . . . ?
C9 C10 C11 C12 -44.1(4) . . . . ?
C5 C10 C11 C12 124.6(3) . . . . ?
C9 C10 C11 C16 148.4(3) . . . . ?
C5 C10 C11 C16 -42.9(4) . . . . ?
C16 C11 C12 C13 7.2(4) . . . . ?
C10 C11 C12 C13 -160.8(3) . . . . ?
C11 C12 C13 C14 1.8(4) . . . . ?
C12 C13 C14 C15 -9.6(4) . . . . ?
C12 C13 C14 C38 160.0(3) . . . 3_766 ?
C13 C14 C15 C16 8.5(4) . . . . ?
C38 C14 C15 C16 -161.2(3) 3_766 . . . ?
C14 C15 C16 C11 0.5(4) . . . . ?
C12 C11 C16 C15 -8.3(4) . . . . ?
C10 C11 C16 C15 159.4(3) . . . . ?
C8 C7 C17 C22 60.8(4) . . . . ?
C6 C7 C17 C22 -106.1(3) . . . . ?
C8 C7 C17 C18 -134.8(3) . . . . ?
C6 C7 C17 C18 58.3(4) . . . . ?
C22 C17 C18 C19 7.8(4) . . . . ?
C7 C17 C18 C19 -156.7(3) . . . . ?
C17 C18 C19 C20 0.1(5) . . . . ?
C18 C19 C20 C21 -8.1(4) . . . . ?
C18 C19 C20 C23 159.7(3) . . . . ?
C19 C20 C21 C22 8.2(4) . . . . ?
C23 C20 C21 C22 -159.8(3) . . . . ?
C20 C21 C22 C17 -0.4(4) . . . . ?
C18 C17 C22 C21 -7.6(4) . . . . ?
C7 C17 C22 C21 157.6(3) . . . . ?
C21 C20 C23 C24 141.2(3) . . . . ?
C19 C20 C23 C24 -26.2(4) . . . . ?
C21 C20 C23 C28 -26.9(4) . . . . ?
C19 C20 C23 C28 165.7(3) . . . . ?
C28 C23 C24 C25 7.8(4) . . . . ?
C20 C23 C24 C25 -160.9(3) . . . . ?
C23 C24 C25 C26 0.0(5) . . . . ?
C24 C25 C26 C27 -7.7(4) . . . . ?
C24 C25 C26 C29 162.7(3) . . . . ?
C25 C26 C27 C28 7.7(4) . . . . ?
C29 C26 C27 C28 -162.4(3) . . . . ?
C26 C27 C28 C23 0.0(4) . . . . ?
C24 C23 C28 C27 -7.8(4) . . . . ?
C20 C23 C28 C27 160.5(3) . . . . ?
C25 C26 C29 C34 -145.7(3) . . . . ?
C27 C26 C29 C34 24.1(4) . . . . ?
C25 C26 C29 C30 23.4(4) . . . . ?
C27 C26 C29 C30 -166.8(3) . . . . ?
C34 C29 C30 C31 5.5(4) . . . . ?
C26 C29 C30 C31 -163.9(3) . . . . ?
C29 C30 C31 C32 -0.6(5) . . . . ?
C30 C31 C32 C33 -5.4(5) . . . . ?
C30 C31 C32 C35 165.0(3) . . . . ?
C31 C32 C33 C34 6.5(5) . . . . ?
C35 C32 C33 C34 -164.4(3) . . . . ?
C32 C33 C34 C29 -1.5(5) . . . . ?
C30 C29 C34 C33 -4.5(5) . . . . ?
C26 C29 C34 C33 165.3(3) . . . . ?
C31 C32 C35 C36 -42.1(4) . . . . ?
C33 C32 C35 C36 128.2(3) . . . . ?
C31 C32 C35 C40 147.3(3) . . . . ?
C33 C32 C35 C40 -42.4(4) . . . . ?
C40 C35 C36 C37 7.5(5) . . . . ?
C32 C35 C36 C37 -163.5(3) . . . . ?
C35 C36 C37 C38 -1.6(5) . . . . ?
C36 C37 C38 C39 -6.0(5) . . . . ?
C36 C37 C38 C14 163.8(3) . . . 3_766 ?
C37 C38 C39 C40 7.7(5) . . . . ?
C14 C38 C39 C40 -161.7(3) 3_766 . . . ?
C38 C39 C40 C35 -1.8(5) . . . . ?
C36 C35 C40 C39 -5.8(5) . . . . ?
C32 C35 C40 C39 164.8(3) . . . . ?
C45 N1 C41 O5 -1.4(9) . . . . ?
C44 N1 C41 O5 179.5(5) . . . . ?
C45 N1 C41 C42 178.3(6) . . . . ?
C44 N1 C41 C42 -0.9(7) . . . . ?
O5 C41 C42 C43 171.6(6) . . . . ?
N1 C41 C42 C43 -8.1(6) . . . . ?
C41 C42 C43 C44 13.5(7) . . . . ?
C41 N1 C44 C43 9.5(7) . . . . ?
C45 N1 C44 C43 -169.6(6) . . . . ?
C42 C43 C44 N1 -14.1(7) . . . . ?
C145 N11 C141 O15 0.01(19) . . . . ?
C144 N11 C141 O15 -179.98(17) . . . . ?
C145 N11 C141 C142 -180.0(2) . . . . ?
C144 N11 C141 C142 0.0(2) . . . . ?
O15 C141 C142 C143 -176.1(13) . . . . ?
N11 C141 C142 C143 3.9(13) . . . . ?
C141 C142 C143 C144 -6(2) . . . . ?
C141 N11 C144 C143 -3.9(13) . . . . ?
C145 N11 C144 C143 176.1(13) . . . . ?
C142 C143 C144 N11 6(2) . . . . ?
C50 N2 C46 O6 -6.4(15) . . . . ?
C49 N2 C46 O6 -175.9(9) . . . . ?
C50 N2 C46 C47 166.1(8) . . . . ?
C49 N2 C46 C47 -3.4(11) . . . . ?
O6 C46 C47 C48 -179.0(9) . . . . ?
N2 C46 C47 C48 8.6(11) . . . . ?
C46 C47 C48 C49 -10.3(11) . . . . ?
C46 N2 C49 C48 -3.3(11) . . . . ?
C50 N2 C49 C48 -173.2(8) . . . . ?
C47 C48 C49 N2 8.6(11) . . . . ?
C150 N12 C146 O16 0.0(2) . . . . ?
C149 N12 C146 O16 180.00(17) . . . . ?
C150 N12 C146 C147 180.0(3) . . . . ?
C149 N12 C146 C147 0.0(2) . . . . ?
O16 C146 C147 C148 166(2) . . . . ?
N12 C146 C147 C148 -14(2) . . . . ?
C146 C147 C148 C149 22(4) . . . . ?
C146 N12 C149 C148 14(2) . . . . ?
C150 N12 C149 C148 -166(2) . . . . ?
C147 C148 C149 N12 -22(4) . . . . ?
C250 N22 C246 O26 0.01(19) . . . . ?
C249 N22 C246 O26 179.99(17) . . . . ?
C250 N22 C246 C247 -180.0(3) . . . . ?
C249 N22 C246 C247 0.0(2) . . . . ?
O26 C246 C247 C248 171(2) . . . . ?
N22 C246 C247 C248 -9(2) . . . . ?
C246 C247 C248 C249 14(3) . . . . ?
C246 N22 C249 C248 9(2) . . . . ?
C250 N22 C249 C248 -171(2) . . . . ?
C247 C248 C249 N22 -14(3) . . . . ?
C55 N3 C51 O7 3.3(16) . . . . ?
C54 N3 C51 O7 174.3(9) . . . . ?
C55 N3 C51 C52 -176.8(10) . . . . ?
C54 N3 C51 C52 -5.8(11) . . . . ?
O7 C51 C52 C53 171.6(9) . . . . ?
N3 C51 C52 C53 -8.3(10) . . . . ?
C51 C52 C53 C54 18.0(10) . . . . ?
C51 N3 C54 C53 17.3(11) . . . . ?
C55 N3 C54 C53 -171.2(10) . . . . ?
C52 C53 C54 N3 -20.7(10) . . . . ?
C155 N13 C151 O17 0.0(2) . . . . ?
C154 N13 C151 O17 179.94(18) . . . . ?
C155 N13 C151 C152 -180.0(3) . . . . ?
C154 N13 C151 C152 -0.1(3) . . . . ?
O17 C151 C152 C153 177.0(14) . . . . ?
N13 C151 C152 C153 -3.0(14) . . . . ?
C151 C152 C153 C154 5(2) . . . . ?
C151 N13 C154 C153 3.1(14) . . . . ?
C155 N13 C154 C153 -177.0(14) . . . . ?
C152 C153 C154 N13 -5(2) . . . . ?
